data_4003236
loop_
_publ_author_name
'Stoumpos, Constantinos C.'
'Cao, Duyen H.'
'Clark, Daniel J.'
'Young, Joshua'
'Rondinelli, James M.'
'Jang, Joon I.'
'Hupp, Joseph T.'
'Kanatzidis, Mercouri G.'

_publ_section_title
;
 Ruddlesden--Popper Hybrid Lead Iodide Perovskite 2D Homologous
 Semiconductors
;
_journal_issue 8
_journal_name_full 'Chemistry of Materials'
_journal_page_first 2852
_journal_paper_doi 10.1021/acs.chemmater.6b00847
_journal_volume 28
_journal_year 2016
_chemical_formula_moiety 2(C4H9NH3),3(CH3NH3),Pb4I13
_chemical_formula_sum 'C11 H42 I13 N5 Pb4'
_chemical_formula_weight 2722.95
_chemical_name_common 'Bytulammonium Methylammonium Lead iodide'
_space_group_IT_number 40
_space_group_name_Hall 'C -2c -2c'
_space_group_name_H-M_alt 'C c 2 m'
_symmetry_cell_setting orthorhombic
_symmetry_Int_Tables_number 40
_symmetry_space_group_name_H-M 'C c 2 m'
_atom_sites_solution_hydrogens geom
_audit_creation_method SHELXL-2013
_cell_angle_alpha 90
_cell_angle_beta 90
_cell_angle_gamma 90
_cell_formula_units_Z 4
_cell_length_a 8.9274(4)
_cell_length_b 64.383(3)
_cell_length_c 8.8816(4)
_cell_measurement_reflns_used 7976
_cell_measurement_temperature 293(2)
_cell_measurement_theta_max 26.88
_cell_measurement_theta_min 2.47
_cell_volume 5104.9(4)
_diffrn_ambient_temperature 293(2)
_diffrn_detector 'image plate (34 cm diameter)'
_diffrn_detector_area_resol_mean 6.67
_diffrn_detector_type STOE
_diffrn_measured_fraction_theta_full 0.994
_diffrn_measured_fraction_theta_max 0.994
_diffrn_measurement_device '2-circle goniometer'
_diffrn_measurement_device_type 'STOE IPDS 2T'
_diffrn_measurement_method 'rotation method'
_diffrn_radiation_collimation '0.5 mm diameter, monocapillary'
_diffrn_radiation_monochromator 'plane graphite'
_diffrn_radiation_polarisn_norm 0
_diffrn_radiation_type 'Mo K\a'
_diffrn_radiation_wavelength 0.71073
_diffrn_reflns_av_R_equivalents 0.0506
_diffrn_reflns_av_unetI/netI 0.0439
_diffrn_reflns_Laue_measured_fraction_full 0.994
_diffrn_reflns_Laue_measured_fraction_max 0.994
_diffrn_reflns_limit_h_max 10
_diffrn_reflns_limit_h_min -10
_diffrn_reflns_limit_k_max 76
_diffrn_reflns_limit_k_min -76
_diffrn_reflns_limit_l_max 10
_diffrn_reflns_limit_l_min -10
_diffrn_reflns_number 13717
_diffrn_reflns_point_group_measured_fraction_full 0.994
_diffrn_reflns_point_group_measured_fraction_max 0.994
_diffrn_reflns_theta_full 24.999
_diffrn_reflns_theta_max 24.999
_diffrn_reflns_theta_min 2.471
_diffrn_source 'sealed X-ray tube, 12 x 0.4 mm long-fine focus'
_diffrn_source_current 30
_diffrn_source_power 1.20
_diffrn_source_voltage 40
_exptl_absorpt_coefficient_mu 21.026
_exptl_absorpt_correction_T_max 0.6753
_exptl_absorpt_correction_T_min 0.0740
_exptl_absorpt_correction_type integration
_exptl_absorpt_process_details X-SHAPE
_exptl_crystal_colour black
_exptl_crystal_density_diffrn 3.543
_exptl_crystal_description 'rectangular plate'
_exptl_crystal_F_000 4640
_exptl_crystal_size_max 0.079
_exptl_crystal_size_mid 0.073
_exptl_crystal_size_min 0.009
_refine_diff_density_max 1.746
_refine_diff_density_min -1.470
_refine_diff_density_rms 0.234
_refine_ls_abs_structure_details
;
 Refined as an inversion twin.
;
_refine_ls_abs_structure_Flack 0.435(35)
_refine_ls_extinction_method none
_refine_ls_goodness_of_fit_ref 0.986
_refine_ls_hydrogen_treatment constr
_refine_ls_matrix_type fullcycle
_refine_ls_number_parameters 135
_refine_ls_number_reflns 4671
_refine_ls_number_restraints 7
_refine_ls_restrained_S_all 0.986
_refine_ls_R_factor_all 0.0864
_refine_ls_R_factor_gt 0.0431
_refine_ls_shift/su_max 0.010
_refine_ls_shift/su_mean 0.002
_refine_ls_structure_factor_coef Fsqd
_refine_ls_weighting_details 'w=1/[\s^2^(Fo^2^)+(0.0736P)^2^] where P=(Fo^2^+2Fc^2^)/3'
_refine_ls_weighting_scheme calc
_refine_ls_wR_factor_gt 0.1123
_refine_ls_wR_factor_ref 0.1387
_reflns_Friedel_coverage 0.982
_reflns_Friedel_fraction_full 0.970
_reflns_Friedel_fraction_max 0.995
_reflns_number_gt 2625
_reflns_number_total 4671
_reflns_threshold_expression 'I > 2\s(I)'
_cod_data_source_file cm6b00847_si_002.cif
_cod_data_source_block BA2MA3Pb4I13_Cc2m
_cod_original_sg_symbol_Hall C-2c-2c
_cod_database_code 4003236
_shelx_space_group_comment
;
The symmetry employed for this shelxl refinement is uniquely defined
by the following loop, which should always be used as a source of
symmetry information in preference to the above space-group names.
They are only intended as comments.
;
_shelxl_version_number 2013-4

loop_
_space_group_symop_operation_xyz
'x, y, z'
'-x, y, -z'
'-x, y, z+1/2'
'x, y, -z+1/2'
'x+1/2, y+1/2, z'
'-x+1/2, y+1/2, -z'
'-x+1/2, y+1/2, z+1/2'
'x+1/2, y+1/2, -z+1/2'

loop_
_atom_site_label
_atom_site_type_symbol
_atom_site_fract_x
_atom_site_fract_y
_atom_site_fract_z
_atom_site_U_iso_or_equiv
_atom_site_adp_type
_atom_site_occupancy
_atom_site_site_symmetry_order
_atom_site_calc_flag
_atom_site_refinement_flags_posn
_atom_site_refinement_flags_adp
_atom_site_refinement_flags_occupancy
Pb1 Pb 0.2502(3) 0.1997(3) 0.2500 0.0421(7) Uani 1 2 d S T P
Pb2 Pb 0.2502(2) 0.2983(3) 0.2500 0.0413(7) Uani 1 2 d S T P
Pb3 Pb 0.2497(2) 0.1007(3) 0.2500 0.0483(9) Uani 1 2 d S T P
Pb4 Pb 0.2485(2) 0.3976(3) 0.2500 0.0450(8) Uani 1 2 d S T P
I1 I 0.5000 0.2923(3) 0.5000 0.101(2) Uani 1 2 d S T P
I2 I 0.0000 0.1949(3) 0.5000 0.105(3) Uani 1 2 d S T P
I3 I 0.2886(9) 0.1513(3) 0.2500 0.114(3) Uani 1 2 d S T P
I4 I 0.2104(4) 0.2479(3) 0.2500 0.1040(13) Uani 1 2 d S T P
I5 I 0.2965(7) 0.3463(3) 0.2500 0.095(2) Uani 1 2 d S T P
I6 I 0.5000 0.2030(3) 0.5000 0.124(3) Uani 1 2 d S T P
I7 I 0.0000 0.3902(3) 0.5000 0.100(2) Uani 1 2 d S T P
I8 I 0.5000 0.0966(3) 0.5000 0.100(2) Uani 1 2 d S T P
I9 I 0.5000 0.4007(3) 0.5000 0.090(2) Uani 1 2 d S T P
I10 I 0.1905(8) 0.0538(3) 0.2500 0.121(3) Uani 1 2 d S T P
I11 I 0.1898(10) 0.4437(3) 0.2500 0.139(4) Uani 1 2 d S T P
I12 I 0.0000 0.1069(3) 0.5000 0.088(2) Uani 1 2 d S T P
I13 I 0.0000 0.3014(3) 0.5000 0.119(3) Uani 1 2 d S T P
N1 N 0.326(9) 0.1476(14) 0.7500 0.20(3) Uiso 1 2 d DS . P
H1A H 0.3694 0.1527 0.6678 0.301 Uiso 0.5 1 calc R U P
H1B H 0.3364 0.1338 0.7508 0.301 Uiso 0.5 2 calc R U P
H1C H 0.3698 0.1529 0.8314 0.301 Uiso 0.5 1 calc R U P
C1 C 0.141(11) 0.1538(16) 0.7500 0.20(3) Uiso 1 2 d DS . P
H1D H 0.1168 0.1611 0.8411 0.301 Uiso 0.5 1 calc R U P
H1E H 0.0823 0.1413 0.7440 0.301 Uiso 0.5 2 calc R U P
H1F H 0.1193 0.1625 0.6649 0.301 Uiso 0.5 1 calc R U P
N2 N 0.199(6) 0.2569(10) 0.7500 0.16(2) Uiso 1 2 d DS . P
H2A H 0.1714 0.2594 0.8445 0.236 Uiso 0.5 1 calc R U P
H2B H 0.1267 0.2500 0.7026 0.236 Uiso 0.5 1 calc R U P
H2C H 0.2162 0.2688 0.7029 0.236 Uiso 0.5 1 calc R U P
C2 C 0.330(6) 0.2449(15) 0.7500 0.16(2) Uiso 1 2 d DS . P
H2D H 0.4156 0.2540 0.7499 0.236 Uiso 1 2 calc R U P
H2E H 0.3320 0.2363 0.6618 0.236 Uiso 0.5 1 calc R U P
H2F H 0.3321 0.2363 0.8383 0.236 Uiso 0.5 1 calc R U P
N3 N 0.217(6) 0.3529(8) 0.7500 0.102(13) Uiso 1 2 d DS . P
H3A H 0.2445 0.3607 0.8283 0.153 Uiso 0.5 1 calc R U P
H3B H 0.1196 0.3501 0.7566 0.153 Uiso 0.5 2 calc R U P
H3C H 0.2348 0.3598 0.6651 0.153 Uiso 0.5 1 calc R U P
C3 C 0.300(7) 0.3341(9) 0.7500 0.102(13) Uiso 1 2 d DS . P
H3D H 0.3554 0.3329 0.8423 0.153 Uiso 0.5 1 calc R U P
H3E H 0.3684 0.3340 0.6665 0.153 Uiso 0.5 1 calc R U P
H3F H 0.2326 0.3225 0.7411 0.153 Uiso 0.5 2 calc R U P
N4 N 0.2486 0.4279 0.7500 0.119(17) Uiso 1 2 d DS . P
H4A H 0.1639 0.4207 0.7500 0.178 Uiso 1 2 calc R U P
H4B H 0.3016 0.4248 0.8318 0.178 Uiso 0.5 1 calc R U P
H4C H 0.3016 0.4248 0.6682 0.178 Uiso 0.5 1 calc R U P
C4 C 0.2129 0.4507 0.7500 0.1(12) Uiso 1 2 d DS . P
H4D H 0.1526 0.4538 0.6619 0.143 Uiso 0.5 1 calc R U P
H4E H 0.1526 0.4538 0.8381 0.143 Uiso 0.5 1 calc R U P
C5 C 0.3428 0.4645 0.7500 0.1(12) Uiso 1 2 d DS . P
H5A H 0.4039 0.4623 0.6611 0.143 Uiso 0.5 1 calc R U P
H5B H 0.4039 0.4623 0.8389 0.143 Uiso 0.5 1 calc R U P
C6 C 0.2730 0.4870 0.7500 0.1(12) Uiso 1 2 d DS . P
H6A H 0.2100 0.4886 0.6618 0.143 Uiso 0.5 1 calc R U P
H6B H 0.2100 0.4886 0.8382 0.143 Uiso 0.5 1 calc R U P
C7 C 0.3901 0.5039 0.7500 0.1(12) Uiso 1 2 d DS . P
H7A H 0.3420 0.5172 0.7500 0.178 Uiso 1 2 calc R U P
H7B H 0.4515 0.5026 0.6617 0.178 Uiso 0.5 1 calc R U P
H7C H 0.4515 0.5026 0.8383 0.178 Uiso 0.5 1 calc R U P
N5 N 0.2558 0.0777 0.7500 0.9(3) Uiso 1 2 d DS . P
H5C H 0.1701 0.0847 0.7500 1.361 Uiso 1 2 calc R U P
H5D H 0.3084 0.0809 0.6682 1.361 Uiso 0.5 1 calc R U P
H5E H 0.3084 0.0809 0.8318 1.361 Uiso 0.5 1 calc R U P
C8 C 0.2229 0.0548 0.7500 0.9(12) Uiso 1 2 d DS . P
H8A H 0.1612 0.0520 0.8376 1.089 Uiso 0.5 1 calc R U P
H8B H 0.1612 0.0520 0.6624 1.089 Uiso 0.5 1 calc R U P
C9 C 0.3449 0.0391 0.7500 0.9(12) Uiso 1 2 d DS . P
H9A H 0.4073 0.0407 0.8388 1.089 Uiso 0.5 1 calc R U P
H9B H 0.4073 0.0407 0.6612 1.089 Uiso 0.5 1 calc R U P
C10 C 0.2691 0.0183 0.7500 0.9(12) Uiso 1 2 d DS . P
H10A H 0.2051 0.0175 0.6619 1.089 Uiso 0.5 1 calc R U P
H10B H 0.2051 0.0175 0.8381 1.089 Uiso 0.5 1 calc R U P
C11 C 0.3753 -0.0007 0.7500 0.9(12) Uiso 1 2 d DS . P
H11A H 0.3170 -0.0132 0.7500 1.361 Uiso 1 2 calc R U P
H11B H 0.4373 -0.0003 0.8383 1.361 Uiso 0.5 1 calc R U P
H11C H 0.4373 -0.0003 0.6617 1.361 Uiso 0.5 1 calc R U P

loop_
_atom_site_aniso_label
_atom_site_aniso_U_11
_atom_site_aniso_U_22
_atom_site_aniso_U_33
_atom_site_aniso_U_23
_atom_site_aniso_U_13
_atom_site_aniso_U_12
Pb1 0.0365(13) 0.0393(14) 0.0507(18) 0.000 0.000 0.0041(7)
Pb2 0.0357(12) 0.0546(16) 0.0335(14) 0.000 0.000 0.0032(9)
Pb3 0.0437(15) 0.0519(19) 0.049(2) 0.000 0.000 0.0049(11)
Pb4 0.0333(12) 0.0557(18) 0.0461(19) 0.000 0.000 0.0077(9)
I1 0.076(3) 0.152(6) 0.074(4) 0.000 -0.031(3) 0.000
I2 0.075(3) 0.168(7) 0.071(4) 0.000 0.048(3) 0.000
I3 0.115(4) 0.043(3) 0.184(9) 0.000 0.000 0.003(4)
I4 0.106(2) 0.0303(18) 0.176(4) 0.000 0.000 0.007(4)
I5 0.086(3) 0.032(3) 0.169(7) 0.000 0.000 0.002(3)
I6 0.117(4) 0.116(5) 0.140(6) 0.000 -0.108(4) 0.000
I7 0.061(3) 0.164(7) 0.075(4) 0.000 0.028(3) 0.000
I8 0.078(4) 0.146(7) 0.074(4) 0.000 -0.035(3) 0.000
I9 0.054(3) 0.149(6) 0.067(4) 0.000 -0.032(3) 0.000
I10 0.069(3) 0.048(3) 0.245(10) 0.000 0.000 0.000(3)
I11 0.096(4) 0.055(3) 0.265(13) 0.000 0.000 0.008(4)
I12 0.073(3) 0.127(6) 0.062(3) 0.000 0.039(3) 0.000
I13 0.112(5) 0.128(6) 0.117(6) 0.000 0.078(4) 0.000

loop_
_atom_type_symbol
_atom_type_description
_atom_type_scat_dispersion_real
_atom_type_scat_dispersion_imag
_atom_type_scat_source
C C 0.0033 0.0016 'International Tables Vol C Tables 4.2.6.8 and 6.1.1.4'
H H 0.0000 0.0000 'International Tables Vol C Tables 4.2.6.8 and 6.1.1.4'
N N 0.0061 0.0033 'International Tables Vol C Tables 4.2.6.8 and 6.1.1.4'
I I -0.4742 1.8119 'International Tables Vol C Tables 4.2.6.8 and 6.1.1.4'
Pb Pb -3.3944 10.1111 'International Tables Vol C Tables 4.2.6.8 and 6.1.1.4'

loop_
_geom_angle_atom_site_label_1
_geom_angle_atom_site_label_2
_geom_angle_atom_site_label_3
_geom_angle
_geom_angle_site_symmetry_1
_geom_angle_site_symmetry_3
I4 Pb1 I3 179.8(8) . .
I4 Pb1 I6 90.8(7) . .
I3 Pb1 I6 89.4(7) . .
I4 Pb1 I6 90.8(7) . 3_654
I3 Pb1 I6 89.4(7) . 3_654
I6 Pb1 I6 89.5(3) . 3_654
I4 Pb1 I2 90.9(7) . .
I3 Pb1 I2 88.9(8) . .
I6 Pb1 I2 90.66(8) . .
I6 Pb1 I2 178.2(9) 3_654 .
I4 Pb1 I2 90.9(7) . 3_554
I3 Pb1 I2 88.9(8) . 3_554
I6 Pb1 I2 178.2(9) . 3_554
I6 Pb1 I2 90.66(8) 3_654 3_554
I2 Pb1 I2 89.1(3) . 3_554
I5 Pb2 I13 91.7(8) . 3_554
I5 Pb2 I13 91.7(8) . .
I13 Pb2 I13 89.4(3) 3_554 .
I5 Pb2 I1 91.5(7) . 3_654
I13 Pb2 I1 90.73(10) 3_554 3_654
I13 Pb2 I1 176.7(9) . 3_654
I5 Pb2 I1 91.5(7) . .
I13 Pb2 I1 176.7(9) 3_554 .
I13 Pb2 I1 90.73(10) . .
I1 Pb2 I1 88.9(3) 3_654 .
I5 Pb2 I4 178.6(6) . .
I13 Pb2 I4 89.2(7) 3_554 .
I13 Pb2 I4 89.2(7) . .
I1 Pb2 I4 87.5(6) 3_654 .
I1 Pb2 I4 87.5(6) . .
I10 Pb3 I8 92.3(8) . .
I10 Pb3 I8 92.3(8) . 3_654
I8 Pb3 I8 89.2(3) . 3_654
I10 Pb3 I12 90.2(8) . 3_554
I8 Pb3 I12 177.5(10) . 3_554
I8 Pb3 I12 90.90(10) 3_654 3_554
I10 Pb3 I12 90.2(8) . .
I8 Pb3 I12 90.90(10) . .
I8 Pb3 I12 177.5(10) 3_654 .
I12 Pb3 I12 88.9(3) 3_554 .
I10 Pb3 I3 176.2(8) . .
I8 Pb3 I3 90.4(9) . .
I8 Pb3 I3 90.4(9) 3_654 .
I12 Pb3 I3 87.1(8) 3_554 .
I12 Pb3 I3 87.1(8) . .
I11 Pb4 I9 93.6(8) . .
I11 Pb4 I9 93.6(8) . 3_654
I9 Pb4 I9 89.1(3) . 3_654
I11 Pb4 I7 91.6(8) . 3_554
I9 Pb4 I7 174.9(11) . 3_554
I9 Pb4 I7 90.83(10) 3_654 3_554
I11 Pb4 I7 91.6(8) . .
I9 Pb4 I7 90.83(10) . .
I9 Pb4 I7 174.9(11) 3_654 .
I7 Pb4 I7 88.7(3) 3_554 .
I11 Pb4 I5 177.4(9) . .
I9 Pb4 I5 88.3(8) . .
I9 Pb4 I5 88.3(8) 3_654 .
I7 Pb4 I5 86.5(8) 3_554 .
I7 Pb4 I5 86.5(8) . .
Pb2 I1 Pb2 166.1(12) 2_656 .
Pb1 I2 Pb1 168.8(14) . 2_556
Pb1 I3 Pb3 167.6(12) . .
Pb1 I4 Pb2 167.2(6) . .
Pb2 I5 Pb4 165.0(9) . .
Pb1 I6 Pb1 172.4(12) . 2_656
Pb4 I7 Pb4 162.6(14) . 2_556
Pb3 I8 Pb3 170.4(14) 2_656 .
Pb4 I9 Pb4 172.9(14) 2_656 .
Pb3 I12 Pb3 165.5(13) . 2_556
Pb2 I13 Pb2 172.7(14) . 2_556
C5 C4 N4 115.2 . .
C4 C5 C6 104.2 . .
C7 C6 C5 112.8 . .
C9 C8 N5 121.5 . .
C8 C9 C10 105.9 . .
C9 C10 C11 115.4 . .

loop_
_geom_bond_atom_site_label_1
_geom_bond_atom_site_label_2
_geom_bond_distance
_geom_bond_site_symmetry_2
Pb1 I4 3.12(2) .
Pb1 I3 3.14(2) .
Pb1 I6 3.154(8) .
Pb1 I6 3.154(8) 3_654
Pb1 I2 3.164(8) .
Pb1 I2 3.164(8) 3_554
Pb2 I5 3.122(17) .
Pb2 I13 3.156(8) 3_554
Pb2 I13 3.156(8) .
Pb2 I1 3.170(8) 3_654
Pb2 I1 3.170(8) .
Pb2 I4 3.26(2) .
Pb3 I10 3.06(2) .
Pb3 I8 3.161(8) .
Pb3 I8 3.161(8) 3_654
Pb3 I12 3.172(9) 3_554
Pb3 I12 3.172(9) .
Pb3 I3 3.27(2) .
Pb4 I11 3.01(2) .
Pb4 I9 3.164(8) .
Pb4 I9 3.164(8) 3_654
Pb4 I7 3.175(9) 3_554
Pb4 I7 3.175(9) .
Pb4 I5 3.330(15) .
I1 Pb2 3.170(8) 2_656
I2 Pb1 3.164(8) 2_556
I6 Pb1 3.154(8) 2_656
I7 Pb4 3.175(10) 2_556
I8 Pb3 3.161(8) 2_656
I9 Pb4 3.164(8) 2_656
I12 Pb3 3.172(9) 2_556
I13 Pb2 3.156(8) 2_556
N1 C1 1.7(9) .
N2 C2 1.40(7) .
N3 C3 1.42(12) .
N4 C4 1.4997 .
C4 C5 1.4612 .
C5 C6 1.5798 .
C6 C7 1.5073 .
N5 C8 1.5034 .
C8 C9 1.4848 .
C9 C10 1.4984 .
C10 C11 1.5503 .
